data_4310522
loop_
_publ_author_name
'Ramaswamy Murugavel'
'Malaichamy Sathiyendiran'
'Ramasamy Pothiraja'
'Mrinalini G. Walawalkar'
'Talal Mallah'
'Eric Rivi\'ere'

_publ_section_title
;
 Monomeric, Tetrameric, and Polymeric Copper Di-tert-butyl Phosphate
 Complexes Containing Pyridine Ancillary Ligands
;
_journal_name_full 'Inorganic Chemistry'
_journal_page_first 945
_journal_page_last 953
_journal_paper_doi 10.1021/ic0349508
_journal_volume 43
_journal_year 2004
_chemical_formula_moiety 'C32 H58 Cu1 N2 O8 P2'
_chemical_formula_sum 'C32 H58 Cu N2 O8 P2'
_chemical_formula_weight 724.28
_chemical_name_systematic
;
 ?
;
_space_group_IT_number 110
_symmetry_cell_setting tetragonal
_symmetry_space_group_name_Hall 'I 4bw -2c'
_symmetry_space_group_name_H-M 'I 41 c d'
_atom_sites_solution_hydrogens geom
_atom_sites_solution_primary direct
_atom_sites_solution_secondary difmap
_audit_creation_method SHELXL-97
_cell_angle_alpha 90.00
_cell_angle_beta 90.00
_cell_angle_gamma 90.00
_cell_formula_units_Z 8
_cell_length_a 19.961(3)
_cell_length_b 19.961(3)
_cell_length_c 19.041(4)
_cell_measurement_reflns_used 0
_cell_measurement_temperature 203(2)
_cell_measurement_theta_max 0
_cell_measurement_theta_min 0
_cell_volume 7587(2)
_computing_molecular_graphics 'Ortep-3 for Windows (Farrugia, 1997)'
_computing_publication_material 'WinGX publication routines (Farrugia, 1999)'
_computing_structure_refinement 'SHELXL-97 (Sheldrick, 1997)'
_computing_structure_solution 'SHELXS-97 (Sheldrick, 1997)'
_diffrn_ambient_temperature 203(2)
_diffrn_measured_fraction_theta_full 0.997
_diffrn_measured_fraction_theta_max 0.997
_diffrn_radiation_monochromator graphite
_diffrn_radiation_source 'fine-focus sealed tube'
_diffrn_radiation_type MoK\a
_diffrn_radiation_wavelength 0.71073
_diffrn_reflns_av_R_equivalents 0.0917
_diffrn_reflns_av_sigmaI/netI 0.0608
_diffrn_reflns_limit_h_max 23
_diffrn_reflns_limit_h_min -23
_diffrn_reflns_limit_k_max 23
_diffrn_reflns_limit_k_min -23
_diffrn_reflns_limit_l_max 22
_diffrn_reflns_limit_l_min -1
_diffrn_reflns_number 3508
_diffrn_reflns_theta_full 24.98
_diffrn_reflns_theta_max 24.98
_diffrn_reflns_theta_min 3.83
_exptl_absorpt_coefficient_mu 0.707
_exptl_absorpt_correction_T_max 0.6764
_exptl_absorpt_correction_T_min 0.5687
_exptl_crystal_colour blue
_exptl_crystal_density_diffrn 1.268
_exptl_crystal_density_method 'not measured'
_exptl_crystal_description needles
_exptl_crystal_F_000 3096
_exptl_crystal_size_max 0.90
_exptl_crystal_size_mid 0.80
_exptl_crystal_size_min 0.60
_refine_diff_density_max 0.474
_refine_diff_density_min -0.894
_refine_diff_density_rms 0.079
_refine_ls_abs_structure_details 'Flack H D (1983), Acta Cryst. A39, 876-881'
_refine_ls_abs_structure_Flack 0.06(3)
_refine_ls_extinction_coef 0.00128(18)
_refine_ls_extinction_expression Fc^*^=kFc[1+0.001xFc^2^\l^3^/sin(2\q)]^-1/4^
_refine_ls_extinction_method SHELXL
_refine_ls_goodness_of_fit_ref 1.092
_refine_ls_hydrogen_treatment mixed
_refine_ls_matrix_type full
_refine_ls_number_parameters 255
_refine_ls_number_reflns 1760
_refine_ls_number_restraints 1
_refine_ls_restrained_S_all 1.091
_refine_ls_R_factor_all 0.0449
_refine_ls_R_factor_gt 0.0436
_refine_ls_shift/su_max 0.000
_refine_ls_shift/su_mean 0.000
_refine_ls_structure_factor_coef Fsqd
_refine_ls_weighting_details 'calc w=1/[\s^2^(Fo^2^)+(0.0698P)^2^+3.3790P] where P=(Fo^2^+2Fc^2^)/3'
_refine_ls_weighting_scheme calc
_refine_ls_wR_factor_gt 0.1123
_refine_ls_wR_factor_ref 0.1139
_reflns_number_gt 1706
_reflns_number_total 1760
_reflns_threshold_expression >2sigma(I)
_cod_data_source_file ic0349508si20031012_070004_3.cif
_cod_data_source_block mur036(Monmoer3_in_paper)
_cod_database_code 4310522

loop_
_symmetry_equiv_pos_as_xyz
'x, y, z'
'-x, -y, z'
'-y, x+1/2, z+1/4'
'y, -x+1/2, z+1/4'
'-x, y, z+1/2'
'x, -y, z+1/2'
'y+1/2, x, z+1/4'
'-y+1/2, -x, z+1/4'
'x+1/2, y+1/2, z+1/2'
'-x+1/2, -y+1/2, z+1/2'
'-y+1/2, x+1, z+3/4'
'y+1/2, -x+1, z+3/4'
'-x+1/2, y+1/2, z+1'
'x+1/2, -y+1/2, z+1'
'y+1, x+1/2, z+3/4'
'-y+1, -x+1/2, z+3/4'

loop_
_atom_site_label
_atom_site_type_symbol
_atom_site_fract_x
_atom_site_fract_y
_atom_site_fract_z
_atom_site_U_iso_or_equiv
_atom_site_adp_type
_atom_site_occupancy
_atom_site_symmetry_multiplicity
_atom_site_calc_flag
_atom_site_refinement_flags
_atom_site_disorder_assembly
_atom_site_disorder_group
Cu1 Cu 0.5000 0.0000 0.15539(7) 0.0211(3) Uani 1 2 d S . .
P1 P 0.51682(5) 0.15664(5) 0.14253(6) 0.0241(3) Uani 1 1 d . . .
N1 N 0.60214(17) 0.00696(17) 0.1505(2) 0.0249(7) Uani 1 1 d . . .
O1 O 0.48530(15) 0.09380(17) 0.17288(17) 0.0332(8) Uani 1 1 d . . .
O2 O 0.53106(18) 0.1585(2) 0.06683(17) 0.0383(8) Uani 1 1 d . . .
O3 O 0.58116(14) 0.16903(14) 0.19016(14) 0.0258(6) Uani 1 1 d . . .
O4 O 0.47065(14) 0.21762(15) 0.16783(17) 0.0301(7) Uani 1 1 d . . .
C1 C 0.6397(2) 0.2108(2) 0.1740(2) 0.0280(9) Uani 1 1 d . . .
C2 C 0.6177(3) 0.2826(2) 0.1602(3) 0.0404(11) Uani 1 1 d . . .
H2A H 0.5931(9) 0.2999(7) 0.2016(15) 0.061 Uiso 1 1 calc R . .
H2B H 0.5880(11) 0.2838(2) 0.1185(15) 0.061 Uiso 1 1 calc R . .
H2C H 0.6576(14) 0.3109(11) 0.1515(4) 0.061 Uiso 1 1 calc R . .
C3 C 0.6805(3) 0.2063(3) 0.2405(3) 0.0423(11) Uani 1 1 d . . .
H3A H 0.6561(10) 0.2251(8) 0.2780(15) 0.064 Uiso 1 1 calc R . .
H3B H 0.7210(16) 0.2299(10) 0.2346(3) 0.064 Uiso 1 1 calc R . .
H3C H 0.6899(5) 0.1610(17) 0.2505(5) 0.064 Uiso 1 1 calc R . .
C4 C 0.6776(2) 0.1812(2) 0.1130(3) 0.0351(11) Uani 1 1 d . . .
H4A H 0.6524(10) 0.1845(3) 0.0732(15) 0.053 Uiso 1 1 calc R . .
H4B H 0.6867(4) 0.1373(17) 0.1219(4) 0.053 Uiso 1 1 calc R . .
H4C H 0.7168(15) 0.2040(9) 0.1069(4) 0.053 Uiso 1 1 calc R . .
C5 C 0.3979(2) 0.2230(2) 0.1591(3) 0.0352(10) Uani 1 1 d . . .
C6 C 0.3836(2) 0.2979(2) 0.1642(3) 0.0453(12) Uani 1 1 d . . .
H6A H 0.3984(6) 0.3141(7) 0.2083(17) 0.068 Uiso 1 1 calc R . .
H6B H 0.3369(18) 0.3054(4) 0.1597(4) 0.068 Uiso 1 1 calc R . .
H6C H 0.4065(9) 0.3207(9) 0.1278(14) 0.068 Uiso 1 1 calc R . .
C7 C 0.3657(3) 0.1859(3) 0.2208(4) 0.0574(16) Uani 1 1 d . . .
H7A H 0.3815(8) 0.2044(9) 0.2639(19) 0.086 Uiso 1 1 calc R . .
H7B H 0.3773(6) 0.139(2) 0.2185(4) 0.086 Uiso 1 1 calc R . .
H7C H 0.318(2) 0.1905(4) 0.2183(4) 0.086 Uiso 1 1 calc R . .
C8 C 0.3750(3) 0.1954(4) 0.0896(4) 0.0579(17) Uani 1 1 d . . .
H8A H 0.3839(5) 0.151(2) 0.0877(4) 0.087 Uiso 1 1 calc R . .
H8B H 0.3968(11) 0.2166(10) 0.0545(17) 0.087 Uiso 1 1 calc R . .
H8C H 0.331(2) 0.2020(5) 0.0849(4) 0.087 Uiso 1 1 calc R . .
C11 C 0.6387(3) 0.0105(2) 0.2099(2) 0.0279(9) Uani 1 1 d . . .
C12 C 0.7084(3) 0.0071(2) 0.2089(3) 0.0316(10) Uani 1 1 d . . .
C13 C 0.7414(2) -0.0010(2) 0.1444(3) 0.0335(10) Uani 1 1 d . . .
C14 C 0.7027(3) -0.0040(2) 0.0844(3) 0.0308(10) Uani 1 1 d . . .
C15 C 0.6328(3) 0.0001(2) 0.0879(2) 0.0266(10) Uani 1 1 d . . .
C16 C 0.6001(3) 0.0170(3) 0.2780(3) 0.0341(10) Uani 1 1 d . . .
C17 C 0.8169(3) -0.0044(4) 0.1417(4) 0.0505(15) Uani 1 1 d . . .
C18 C 0.5897(3) -0.0028(2) 0.0239(3) 0.0322(10) Uani 1 1 d . . .
H12 H 0.736(3) 0.006(2) 0.256(3) 0.021(12) Uiso 1 1 d . . .
H14 H 0.722(3) -0.011(3) 0.044(3) 0.033(15) Uiso 1 1 d . . .
H16A H 0.570(3) -0.022(3) 0.287(3) 0.040(15) Uiso 1 1 d . . .
H16B H 0.576(4) 0.051(4) 0.274(4) 0.050(17) Uiso 1 1 d . . .
H16C H 0.635(4) 0.015(3) 0.315(3) 0.039(15) Uiso 1 1 d . . .
H17A H 0.842(2) 0.007(2) 0.094(3) 0.015(11) Uiso 1 1 d . . .
H17B H 0.834(4) 0.027(4) 0.171(4) 0.07(2) Uiso 1 1 d . . .
H18A H 0.563(3) 0.045(3) 0.025(3) 0.041(17) Uiso 1 1 d . . .
H18B H 0.561(3) -0.046(3) 0.032(3) 0.029(14) Uiso 1 1 d . . .
H18C H 0.618(4) -0.006(3) -0.023(3) 0.049(18) Uiso 1 1 d . . .
H17C H 0.826(5) -0.045(6) 0.172(5) 0.12(4) Uiso 1 1 d . . .

loop_
_atom_site_aniso_label
_atom_site_aniso_U_11
_atom_site_aniso_U_22
_atom_site_aniso_U_33
_atom_site_aniso_U_23
_atom_site_aniso_U_13
_atom_site_aniso_U_12
Cu1 0.0172(4) 0.0197(4) 0.0266(4) 0.000 0.000 -0.0012(2)
P1 0.0202(5) 0.0207(5) 0.0312(5) -0.0019(4) -0.0020(5) 0.0011(4)
N1 0.0171(17) 0.0257(18) 0.0320(18) 0.0000(14) -0.0017(18) -0.0020(12)
O1 0.0234(14) 0.0214(15) 0.055(2) -0.0054(14) 0.0061(14) -0.0038(11)
O2 0.0305(19) 0.051(2) 0.0339(17) -0.0043(14) -0.0062(14) 0.0023(14)
O3 0.0193(16) 0.0294(15) 0.0287(13) 0.0054(12) -0.0020(12) -0.0048(10)
O4 0.0173(14) 0.0247(16) 0.0482(17) -0.0057(13) -0.0053(14) -0.0006(11)
C1 0.021(2) 0.025(2) 0.038(2) 0.0024(17) 0.0020(17) -0.0030(15)
C2 0.041(2) 0.025(2) 0.055(3) 0.006(2) 0.012(2) 0.0016(18)
C3 0.039(3) 0.043(3) 0.045(3) 0.001(2) -0.014(2) -0.010(2)
C4 0.026(2) 0.027(2) 0.051(3) 0.001(2) 0.005(2) -0.0030(19)
C5 0.0185(19) 0.031(2) 0.056(3) -0.002(2) -0.003(2) 0.0026(15)
C6 0.028(2) 0.033(3) 0.075(4) 0.005(3) 0.001(2) 0.0054(18)
C7 0.039(3) 0.044(3) 0.089(4) 0.008(3) 0.023(3) 0.005(2)
C8 0.027(3) 0.061(4) 0.086(4) -0.027(3) -0.023(3) 0.006(2)
C11 0.025(2) 0.024(2) 0.035(2) 0.0023(18) -0.0008(19) -0.0046(16)
C12 0.021(2) 0.031(2) 0.043(2) 0.0016(18) -0.006(2) 0.0016(17)
C13 0.020(2) 0.032(2) 0.049(3) -0.0025(17) -0.003(2) 0.0012(15)
C14 0.023(2) 0.031(3) 0.038(2) -0.0064(18) 0.005(2) -0.0008(16)
C15 0.022(2) 0.023(2) 0.035(2) -0.0033(16) 0.001(2) 0.0002(14)
C16 0.029(2) 0.043(3) 0.031(2) 0.002(2) -0.002(2) -0.0053(19)
C17 0.022(2) 0.070(4) 0.060(4) -0.008(3) -0.003(3) 0.002(2)
C18 0.027(3) 0.038(3) 0.031(2) -0.0028(18) 0.002(2) -0.0045(18)

loop_
_atom_type_symbol
_atom_type_description
_atom_type_scat_dispersion_real
_atom_type_scat_dispersion_imag
_atom_type_scat_source
C C 0.0033 0.0016 'International Tables Vol C Tables 4.2.6.8 and 6.1.1.4'
H H 0.0000 0.0000 'International Tables Vol C Tables 4.2.6.8 and 6.1.1.4'
N N 0.0061 0.0033 'International Tables Vol C Tables 4.2.6.8 and 6.1.1.4'
O O 0.0106 0.0060 'International Tables Vol C Tables 4.2.6.8 and 6.1.1.4'
P P 0.1023 0.0942 'International Tables Vol C Tables 4.2.6.8 and 6.1.1.4'
Cu Cu 0.3201 1.2651 'International Tables Vol C Tables 4.2.6.8 and 6.1.1.4'

loop_
_geom_angle_atom_site_label_1
_geom_angle_atom_site_label_2
_geom_angle_atom_site_label_3
_geom_angle
_geom_angle_site_symmetry_1
_geom_angle_site_symmetry_3
_geom_angle_publ_flag
O1 Cu1 O1 160.1(2) 2_655 . ?
O1 Cu1 N1 85.52(13) 2_655 . ?
O1 Cu1 N1 95.38(13) . . ?
O1 Cu1 N1 95.38(13) 2_655 2_655 ?
O1 Cu1 N1 85.52(13) . 2_655 ?
N1 Cu1 N1 174.8(3) . 2_655 ?
O2 P1 O1 118.4(2) . . ?
O2 P1 O3 113.50(18) . . ?
O1 P1 O3 104.24(17) . . ?
O2 P1 O4 112.8(2) . . ?
O1 P1 O4 105.96(17) . . ?
O3 P1 O4 100.07(16) . . ?
C11 N1 C15 120.1(3) . . ?
C11 N1 Cu1 120.4(3) . . ?
C15 N1 Cu1 119.1(3) . . ?
P1 O1 Cu1 132.5(2) . . ?
C1 O3 P1 127.7(3) . . ?
C5 O4 P1 126.3(3) . . ?
O3 C1 C3 102.7(3) . . ?
O3 C1 C4 109.8(3) . . ?
C3 C1 C4 110.7(4) . . ?
O3 C1 C2 110.0(4) . . ?
C3 C1 C2 110.9(4) . . ?
C4 C1 C2 112.4(4) . . ?
C1 C2 H2A 109.5 . . ?
C1 C2 H2B 109.5 . . ?
H2A C2 H2B 109.5 . . ?
C1 C2 H2C 109.5 . . ?
H2A C2 H2C 109.5 . . ?
H2B C2 H2C 109.5 . . ?
C1 C3 H3A 109.5 . . ?
C1 C3 H3B 109.5 . . ?
H3A C3 H3B 109.5 . . ?
C1 C3 H3C 109.5 . . ?
H3A C3 H3C 109.5 . . ?
H3B C3 H3C 109.5 . . ?
C1 C4 H4A 109.5 . . ?
C1 C4 H4B 109.5 . . ?
H4A C4 H4B 109.5 . . ?
C1 C4 H4C 109.5 . . ?
H4A C4 H4C 109.5 . . ?
H4B C4 H4C 109.5 . . ?
O4 C5 C8 112.0(4) . . ?
O4 C5 C6 104.5(4) . . ?
C8 C5 C6 111.0(5) . . ?
O4 C5 C7 107.1(4) . . ?
C8 C5 C7 111.7(5) . . ?
C6 C5 C7 110.3(5) . . ?
C5 C6 H6A 109.5 . . ?
C5 C6 H6B 109.5 . . ?
H6A C6 H6B 109.5 . . ?
C5 C6 H6C 109.5 . . ?
H6A C6 H6C 109.5 . . ?
H6B C6 H6C 109.5 . . ?
C5 C7 H7A 109.5 . . ?
C5 C7 H7B 109.5 . . ?
H7A C7 H7B 109.5 . . ?
C5 C7 H7C 109.5 . . ?
H7A C7 H7C 109.5 . . ?
H7B C7 H7C 109.5 . . ?
C5 C8 H8A 109.5 . . ?
C5 C8 H8B 109.5 . . ?
H8A C8 H8B 109.5 . . ?
C5 C8 H8C 109.5 . . ?
H8A C8 H8C 109.5 . . ?
H8B C8 H8C 109.5 . . ?
N1 C11 C12 121.8(4) . . ?
N1 C11 C16 116.6(4) . . ?
C12 C11 C16 121.6(4) . . ?
C11 C12 C13 119.1(4) . . ?
C11 C12 H12 121(3) . . ?
C13 C12 H12 119(3) . . ?
C14 C13 C12 117.9(4) . . ?
C14 C13 C17 121.9(5) . . ?
C12 C13 C17 120.2(5) . . ?
C13 C14 C15 121.0(5) . . ?
C13 C14 H14 120(4) . . ?
C15 C14 H14 119(4) . . ?
N1 C15 C14 120.1(4) . . ?
N1 C15 C18 117.7(4) . . ?
C14 C15 C18 122.2(4) . . ?
C11 C16 H16A 113(4) . . ?
C11 C16 H16B 107(5) . . ?
H16A C16 H16B 108(7) . . ?
C11 C16 H16C 104(4) . . ?
H16A C16 H16C 105(5) . . ?
H16B C16 H16C 120(6) . . ?
C13 C17 H17A 119(3) . . ?
C13 C17 H17B 110(5) . . ?
H17A C17 H17B 101(5) . . ?
C13 C17 H17C 101(6) . . ?
H17A C17 H17C 126(6) . . ?
H17B C17 H17C 98(8) . . ?
C15 C18 H18A 104(3) . . ?
C15 C18 H18B 103(3) . . ?
H18A C18 H18B 117(5) . . ?
C15 C18 H18C 113(4) . . ?
H18A C18 H18C 109(5) . . ?
H18B C18 H18C 112(5) . . ?

loop_
_geom_bond_atom_site_label_1
_geom_bond_atom_site_label_2
_geom_bond_distance
_geom_bond_site_symmetry_2
_geom_bond_publ_flag
Cu1 O1 1.924(3) 2_655 ?
Cu1 O1 1.924(3) . ?
Cu1 N1 2.046(3) . ?
Cu1 N1 2.046(3) 2_655 ?
P1 O2 1.470(4) . ?
P1 O1 1.518(3) . ?
P1 O3 1.592(3) . ?
P1 O4 1.601(3) . ?
N1 C11 1.347(7) . ?
N1 C15 1.348(7) . ?
O3 C1 1.468(5) . ?
O4 C5 1.466(5) . ?
C1 C3 1.508(6) . ?
C1 C4 1.508(6) . ?
C1 C2 1.522(6) . ?
C2 H2A 0.9911 . ?
C2 H2B 0.9911 . ?
C2 H2C 0.9911 . ?
C3 H3A 0.9429 . ?
C3 H3B 0.9429 . ?
C3 H3C 0.9429 . ?
C4 H4A 0.9114 . ?
C4 H4B 0.9114 . ?
C4 H4C 0.9114 . ?
C5 C8 1.505(8) . ?
C5 C6 1.524(6) . ?
C5 C7 1.531(8) . ?
C6 H6A 0.9474 . ?
C6 H6B 0.9474 . ?
C6 H6C 0.9474 . ?
C7 H7A 0.9554 . ?
C7 H7B 0.9554 . ?
C7 H7C 0.9554 . ?
C8 H8A 0.9011 . ?
C8 H8B 0.9011 . ?
C8 H8C 0.9011 . ?
C11 C12 1.394(7) . ?
C11 C16 1.513(7) . ?
C12 C13 1.403(8) . ?
C12 H12 1.05(6) . ?
C13 C14 1.380(7) . ?
C13 C17 1.509(6) . ?
C14 C15 1.399(8) . ?
C14 H14 0.87(6) . ?
C15 C18 1.494(7) . ?
C16 H16A 0.99(6) . ?
C16 H16B 0.85(8) . ?
C16 H16C 0.99(7) . ?
C17 H17A 1.06(5) . ?
C17 H17B 0.90(8) . ?
C17 H17C 1.01(11) . ?
C18 H18A 1.10(7) . ?
C18 H18B 1.04(6) . ?
C18 H18C 1.06(7) . ?

loop_
_geom_torsion_atom_site_label_1
_geom_torsion_atom_site_label_2
_geom_torsion_atom_site_label_3
_geom_torsion_atom_site_label_4
_geom_torsion
_geom_torsion_site_symmetry_1
_geom_torsion_site_symmetry_2
_geom_torsion_site_symmetry_3
_geom_torsion_site_symmetry_4
_geom_torsion_publ_flag
O1 Cu1 N1 C11 -80.8(3) 2_655 . . . ?
O1 Cu1 N1 C11 79.2(3) . . . . ?
N1 Cu1 N1 C11 179.0(3) 2_655 . . . ?
O1 Cu1 N1 C15 91.5(3) 2_655 . . . ?
O1 Cu1 N1 C15 -108.5(3) . . . . ?
N1 Cu1 N1 C15 -8.7(3) 2_655 . . . ?
O2 P1 O1 Cu1 40.3(4) . . . . ?
O3 P1 O1 Cu1 -86.9(3) . . . . ?
O4 P1 O1 Cu1 168.1(2) . . . . ?
O1 Cu1 O1 P1 133.2(3) 2_655 . . . ?
N1 Cu1 O1 P1 41.5(3) . . . . ?
N1 Cu1 O1 P1 -133.3(3) 2_655 . . . ?
O2 P1 O3 C1 31.7(4) . . . . ?
O1 P1 O3 C1 161.8(3) . . . . ?
O4 P1 O3 C1 -88.7(3) . . . . ?
O2 P1 O4 C5 78.3(4) . . . . ?
O1 P1 O4 C5 -52.7(4) . . . . ?
O3 P1 O4 C5 -160.8(4) . . . . ?
P1 O3 C1 C3 176.2(3) . . . . ?
P1 O3 C1 C4 -66.1(5) . . . . ?
P1 O3 C1 C2 58.0(5) . . . . ?
P1 O4 C5 C8 -37.9(6) . . . . ?
P1 O4 C5 C6 -158.1(4) . . . . ?
P1 O4 C5 C7 84.8(5) . . . . ?
C15 N1 C11 C12 -0.1(6) . . . . ?
Cu1 N1 C11 C12 172.1(3) . . . . ?
C15 N1 C11 C16 -179.0(4) . . . . ?
Cu1 N1 C11 C16 -6.7(6) . . . . ?
N1 C11 C12 C13 -0.8(7) . . . . ?
C16 C11 C12 C13 178.0(5) . . . . ?
C11 C12 C13 C14 1.3(7) . . . . ?
C11 C12 C13 C17 179.6(5) . . . . ?
C12 C13 C14 C15 -0.8(7) . . . . ?
C17 C13 C14 C15 -179.1(5) . . . . ?
C11 N1 C15 C14 0.6(6) . . . . ?
Cu1 N1 C15 C14 -171.7(3) . . . . ?
C11 N1 C15 C18 -179.4(4) . . . . ?
Cu1 N1 C15 C18 8.3(5) . . . . ?
C13 C14 C15 N1 -0.1(6) . . . . ?
C13 C14 C15 C18 179.9(4) . . . . ?
